data_7208993
loop_
_publ_author_name
'Curtis, Scott'
'Ilkun, Olesya'
'Brown, Amy'
'Silchenko, Svitlana'
'Gerasimchuk, Nikolay'

_publ_section_title
;
 Synthesis, spectroscopic and structural characterization of the first
 phenyl bis-cyanoximes: non-chelating extended ionisable building block
 ligands for new MOFs
;
_journal_issue 1
_journal_name_full CrystEngComm
_journal_page_first 152
_journal_paper_doi 10.1039/c2ce26395e
_journal_volume 15
_journal_year 2013
_chemical_formula_moiety '2(C10 H6 N4 O2) x H2O'
_chemical_formula_sum 'C10 H7 N4 O2.5'
_chemical_formula_weight 223.20
_chemical_name_common '1,3-Bis(cyanoxime)benzene, monohydrate'
_chemical_name_systematic
;
1,3-Bis(cyanoxime)benzene, monohydrate
;
_space_group_IT_number 43
_symmetry_cell_setting orthorhombic
_symmetry_Int_Tables_number 43
_symmetry_space_group_name_Hall 'F 2 -2d'
_symmetry_space_group_name_H-M 'F d d 2'
_atom_sites_solution_hydrogens geom
_atom_sites_solution_primary direct
_atom_sites_solution_secondary difmap
_audit_creation_method SHELXL-97
_cell_angle_alpha 90.00
_cell_angle_beta 90.00
_cell_angle_gamma 90.00
_cell_formula_units_Z 16
_cell_length_a 33.748(13)
_cell_length_b 34.172(14)
_cell_length_c 3.7629(15)
_cell_measurement_reflns_used 340
_cell_measurement_temperature 150(2)
_cell_measurement_theta_max 54.43
_cell_measurement_theta_min 2.11
_cell_volume 4340(3)
_computing_cell_refinement 'SAINT (Bruker, 1998)'
_computing_data_collection 'SMART (Bruker, 1998)'
_computing_data_reduction 'SAINT (Bruker, 1998)'
_computing_molecular_graphics 'ORTEP-III (Burnett & Johnson, 1996)'
_computing_publication_material 'CIFTAB (Sheldrick, 1997)'
_computing_structure_refinement 'SHELXL-97 (Sheldrick, 1997)'
_computing_structure_solution 'SHELXS-97 (Sheldrick, 1990)'
_diffrn_ambient_temperature 150(2)
_diffrn_measured_fraction_theta_full 0.999
_diffrn_measured_fraction_theta_max 0.999
_diffrn_measurement_device_type 'Bruker APEX2 CCD area detector'
_diffrn_measurement_method 'omega scans'
_diffrn_radiation_monochromator graphite
_diffrn_radiation_source 'fine-focus sealed tube'
_diffrn_radiation_type MoK\a
_diffrn_radiation_wavelength 0.71073
_diffrn_reflns_av_R_equivalents 0.0602
_diffrn_reflns_av_sigmaI/netI 0.0528
_diffrn_reflns_limit_h_max 42
_diffrn_reflns_limit_h_min -42
_diffrn_reflns_limit_k_max 42
_diffrn_reflns_limit_k_min -42
_diffrn_reflns_limit_l_max 4
_diffrn_reflns_limit_l_min -4
_diffrn_reflns_number 11902
_diffrn_reflns_theta_full 27.13
_diffrn_reflns_theta_max 27.13
_diffrn_reflns_theta_min 1.70
_exptl_absorpt_coefficient_mu 0.103
_exptl_absorpt_correction_T_max 1.000
_exptl_absorpt_correction_T_min 0.961
_exptl_absorpt_correction_type numerical
_exptl_absorpt_process_details 'SADABS (Bruker AXS, 2005)'
_exptl_crystal_colour colourless
_exptl_crystal_density_diffrn 1.367
_exptl_crystal_density_meas ?
_exptl_crystal_density_method 'not measured'
_exptl_crystal_description block
_exptl_crystal_F_000 1840
_exptl_crystal_size_max 0.21
_exptl_crystal_size_mid 0.16
_exptl_crystal_size_min 0.11
_refine_diff_density_max 0.297
_refine_diff_density_min -0.223
_refine_diff_density_rms 0.055
_refine_ls_abs_structure_details 'Flack H D (1983), Acta Cryst. A39, 876-881'
_refine_ls_abs_structure_Flack -2(3)
_refine_ls_extinction_method none
_refine_ls_goodness_of_fit_ref 1.037
_refine_ls_hydrogen_treatment mixed
_refine_ls_matrix_type full
_refine_ls_number_parameters 174
_refine_ls_number_reflns 2394
_refine_ls_number_restraints 1
_refine_ls_restrained_S_all 1.037
_refine_ls_R_factor_all 0.0872
_refine_ls_R_factor_gt 0.0600
_refine_ls_shift/su_max 0.000
_refine_ls_shift/su_mean 0.000
_refine_ls_structure_factor_coef Fsqd
_refine_ls_weighting_details 'calc w=1/[\s^2^(Fo^2^)+(0.0810P)^2^+5.0686P] where P=(Fo^2^+2Fc^2^)/3'
_refine_ls_weighting_scheme calc
_refine_ls_wR_factor_gt 0.1413
_refine_ls_wR_factor_ref 0.1582
_reflns_number_gt 1786
_reflns_number_total 2394
_reflns_threshold_expression >2sigma(I)
_cod_data_source_file c2ce26395e.txt
_cod_data_source_block myself-twin
_cod_depositor_comments
;
The following automatic conversions were performed:

'_symmetry_cell_setting' value 'Orthorhombic' changed to
'orthorhombic' according to
/home/saulius/struct/CIF-dictionaries/cif_core.dic dictionary named
'cif_core.dic' version 2.4.2 from 2011-04-26.

Automatic conversion script
Id: cif_fix_values 1891 2012-01-12 08:04:46Z andrius 

The following automatic conversions were performed:

'_exptl_crystal_density_meas' value 'not measured' was changed to '?'
- the value is perceived as not measured.

Automatic conversion script
Id: cif_fix_values 3008 2015-01-20 13:52:24Z robertas 
;
_cod_original_cell_volume 4339(3)
_cod_original_sg_symbol_Hall '-F 2 -2d'
_cod_database_code 7208993

loop_
_symmetry_equiv_pos_as_xyz
'x, y, z'
'-x, -y, z'
'-x+1/4, y+1/4, z+1/4'
'x+1/4, -y+1/4, z+1/4'
'x, y+1/2, z+1/2'
'-x, -y+1/2, z+1/2'
'-x+1/4, y+3/4, z+3/4'
'x+1/4, -y+3/4, z+3/4'
'x+1/2, y, z+1/2'
'-x+1/2, -y, z+1/2'
'-x+3/4, y+1/4, z+3/4'
'x+3/4, -y+1/4, z+3/4'
'x+1/2, y+1/2, z'
'-x+1/2, -y+1/2, z'
'-x+3/4, y+3/4, z+1/4'
'x+3/4, -y+3/4, z+1/4'

loop_
_atom_site_label
_atom_site_type_symbol
_atom_site_fract_x
_atom_site_fract_y
_atom_site_fract_z
_atom_site_U_iso_or_equiv
_atom_site_adp_type
_atom_site_occupancy
_atom_site_symmetry_multiplicity
_atom_site_calc_flag
_atom_site_refinement_flags
_atom_site_disorder_assembly
_atom_site_disorder_group
C1 C 0.38359(11) 0.97052(11) 0.8535(10) 0.0348(8) Uani 1 1 d . A 1
C2 C 0.35624(13) 1.00314(11) 0.8488(12) 0.0442(10) Uani 1 1 d . A 1
C3 C 0.36983(10) 0.93294(10) 0.7063(9) 0.0302(8) Uani 1 1 d . A 1
C4 C 0.39639(11) 0.90178(11) 0.6850(11) 0.0365(9) Uani 1 1 d . A 1
H4 H 0.4230 0.9050 0.7611 0.044 Uiso 1 1 calc R A 1
C5 C 0.38392(12) 0.86650(11) 0.5537(12) 0.0382(9) Uani 1 1 d . A 1
C6 C 0.34490(11) 0.86142(11) 0.4368(10) 0.0341(8) Uani 1 1 d . A 1
C7 C 0.31870(10) 0.89203(10) 0.4546(10) 0.0305(8) Uani 1 1 d . A 1
C8 C 0.33142(11) 0.92826(11) 0.5899(10) 0.0304(8) Uani 1 1 d . A 1
C9 C 0.27748(11) 0.88802(10) 0.3308(10) 0.0337(8) Uani 1 1 d . A 1
C10 C 0.26628(11) 0.85077(12) 0.1695(11) 0.0385(9) Uani 1 1 d . A 1
H6 H 0.3377(12) 0.8357(12) 0.375(13) 0.039(11) Uiso 1 1 d . B 1
H8 H 0.3133(9) 0.9469(10) 0.620(10) 0.019(8) Uiso 1 1 d . C 1
H1S H 0.2482(13) 0.7671(11) 0.753(13) 0.031(13) Uiso 1 1 d . D 1
N1 N 0.41941(10) 0.97371(10) 0.9912(9) 0.0445(9) Uani 1 1 d . A 1
N2 N 0.33513(12) 1.02853(11) 0.8474(13) 0.0600(11) Uani 1 1 d . A 1
N3 N 0.25209(11) 0.91546(12) 0.3595(11) 0.0519(10) Uani 1 1 d . A 1
N4 N 0.25713(11) 0.82240(10) 0.0387(10) 0.0458(9) Uani 1 1 d . A 1
O1 O 0.42666(8) 1.00966(8) 1.1131(9) 0.0471(8) Uani 1 1 d . A 1
H1 H 0.4499 1.0107 1.1929 0.071 Uiso 1 1 calc R A 1
O2 O 0.21689(10) 0.90756(9) 0.2353(11) 0.0502(11) Uani 0.859(5) 1 d P A 1
H2 H 0.2018 0.9268 0.2699 0.075 Uiso 0.859(5) 1 calc PR A 1
O3S O 0.2500 0.7500 0.6679(12) 0.0343(9) Uani 1 2 d S . .
H5 H 0.4024(11) 0.8451(11) 0.542(11) 0.030(10) Uiso 1 1 d . . .
O2A O 0.2475(5) 0.9448(5) 0.475(5) 0.0305(8) Uani 0.141(5) 1 d P A 1
H2A H 0.2242 0.9466 0.5506 0.046 Uiso 0.141(5) 1 calc PR A 1

loop_
_atom_site_aniso_label
_atom_site_aniso_U_11
_atom_site_aniso_U_22
_atom_site_aniso_U_33
_atom_site_aniso_U_23
_atom_site_aniso_U_13
_atom_site_aniso_U_12
C1 0.037(2) 0.038(2) 0.029(2) 0.0004(17) 0.0030(17) -0.0049(15)
C2 0.050(3) 0.035(2) 0.047(3) -0.005(2) -0.004(2) -0.006(2)
C3 0.0334(18) 0.0330(19) 0.0242(18) -0.0011(15) 0.0029(15) -0.0047(14)
C4 0.0314(19) 0.041(2) 0.038(2) -0.0007(18) -0.0042(17) -0.0014(16)
C5 0.037(2) 0.038(2) 0.039(2) -0.0069(18) -0.0009(17) 0.0105(17)
C6 0.036(2) 0.0315(19) 0.034(2) -0.0035(16) -0.0008(17) -0.0031(16)
C7 0.0310(18) 0.0360(18) 0.0247(17) 0.0041(15) 0.0007(15) -0.0016(14)
C8 0.0324(19) 0.0316(19) 0.0273(19) 0.0046(17) 0.0031(15) 0.0056(16)
C9 0.038(2) 0.0335(19) 0.0296(19) 0.0027(17) -0.0005(16) -0.0015(16)
C10 0.033(2) 0.046(2) 0.037(2) 0.0065(19) -0.0036(17) -0.0048(16)
N1 0.052(2) 0.046(2) 0.0354(19) -0.0021(15) 0.0027(16) -0.0176(16)
N2 0.061(2) 0.0399(19) 0.079(3) -0.006(2) -0.014(2) 0.0085(18)
N3 0.045(2) 0.062(2) 0.048(2) 0.009(2) 0.0018(18) 0.0090(18)
N4 0.055(2) 0.0375(18) 0.045(2) -0.0079(17) 0.0034(17) -0.0062(16)
O1 0.0417(15) 0.0459(16) 0.0537(19) -0.0017(15) -0.0083(14) -0.0067(12)
O2 0.0347(18) 0.0446(19) 0.071(3) -0.0059(18) -0.0057(18) 0.0025(14)
O3S 0.037(2) 0.029(2) 0.037(2) 0.000 0.000 0.0030(19)
O2A 0.0310(18) 0.0360(18) 0.0247(17) 0.0041(15) 0.0007(15) -0.0016(14)

loop_
_atom_type_symbol
_atom_type_description
_atom_type_scat_dispersion_real
_atom_type_scat_dispersion_imag
_atom_type_scat_source
C C 0.0033 0.0016 'International Tables Vol C Tables 4.2.6.8 and 6.1.1.4'
H H 0.0000 0.0000 'International Tables Vol C Tables 4.2.6.8 and 6.1.1.4'
N N 0.0061 0.0033 'International Tables Vol C Tables 4.2.6.8 and 6.1.1.4'
O O 0.0106 0.0060 'International Tables Vol C Tables 4.2.6.8 and 6.1.1.4'

loop_
_geom_angle_atom_site_label_1
_geom_angle_atom_site_label_2
_geom_angle_atom_site_label_3
_geom_angle
N1 C1 C2 121.7(4)
N1 C1 C3 120.5(3)
C2 C1 C3 117.7(3)
N2 C2 C1 179.5(5)
C8 C3 C4 119.9(3)
C8 C3 C1 121.1(3)
C4 C3 C1 119.0(3)
C5 C4 C3 119.7(3)
C5 C4 H4 120.1
C3 C4 H4 120.1
C4 C5 C6 120.8(3)
C4 C5 H5 119(2)
C6 C5 H5 120(2)
C7 C6 C5 119.8(3)
C7 C6 H6 124(2)
C5 C6 H6 116(2)
C6 C7 C8 119.5(3)
C6 C7 C9 121.5(3)
C8 C7 C9 119.0(3)
C3 C8 C7 120.3(3)
C3 C8 H8 122(2)
C7 C8 H8 118(2)
N3 C9 C10 120.2(4)
N3 C9 C7 122.6(3)
C10 C9 C7 117.2(3)
N4 C10 C9 178.4(4)
C1 N1 O1 112.3(3)
O2A N3 C9 142.8(10)
O2A N3 O2 101.6(9)
C9 N3 O2 115.4(4)

loop_
_geom_bond_atom_site_label_1
_geom_bond_atom_site_label_2
_geom_bond_distance
C1 N1 1.320(5)
C1 C2 1.447(6)
C1 C3 1.474(5)
C2 N2 1.122(5)
C3 C8 1.378(5)
C3 C4 1.394(5)
C4 C5 1.369(6)
C4 H4 0.9500
C5 C6 1.399(5)
C5 H5 0.96(4)
C6 C7 1.371(5)
C6 H6 0.94(4)
C7 C8 1.406(5)
C7 C9 1.473(5)
C8 H8 0.89(3)
C9 N3 1.275(5)
C9 C10 1.460(6)
C10 N4 1.130(5)
N1 O1 1.334(4)
N3 O2A 1.103(18)
N3 O2 1.305(5)
O1 H1 0.8400
O2 H2 0.8400
O3S H1S 0.67(4)
O2A H2A 0.8400

loop_
_geom_hbond_atom_site_label_D
_geom_hbond_atom_site_label_H
_geom_hbond_atom_site_label_A
_geom_hbond_distance_DH
_geom_hbond_distance_HA
_geom_hbond_distance_DA
_geom_hbond_angle_DHA
_geom_hbond_site_symmetry_A
O1 H1 O3S 0.84 1.93 2.748(3) 165.5 11
O3S H1S N4 0.67(4) 2.20(4) 2.851(4) 167(5) 1_556

loop_
_geom_torsion_atom_site_label_1
_geom_torsion_atom_site_label_2
_geom_torsion_atom_site_label_3
_geom_torsion_atom_site_label_4
_geom_torsion
N1 C1 C2 N2 -34(61)
C3 C1 C2 N2 144(61)
N1 C1 C3 C8 174.3(3)
C2 C1 C3 C8 -4.2(5)
N1 C1 C3 C4 -5.8(5)
C2 C1 C3 C4 175.6(4)
C8 C3 C4 C5 -1.1(6)
C1 C3 C4 C5 179.1(4)
C3 C4 C5 C6 0.7(7)
C4 C5 C6 C7 -0.2(6)
C5 C6 C7 C8 0.1(6)
C5 C6 C7 C9 179.4(4)
C4 C3 C8 C7 1.0(5)
C1 C3 C8 C7 -179.2(3)
C6 C7 C8 C3 -0.5(5)
C9 C7 C8 C3 -179.8(3)
C6 C7 C9 N3 176.7(4)
C8 C7 C9 N3 -4.0(5)
C6 C7 C9 C10 -3.4(5)
C8 C7 C9 C10 175.8(4)
C2 C1 N1 O1 -1.1(5)
C3 C1 N1 O1 -179.6(3)
C10 C9 N3 O2A 172.9(16)
C7 C9 N3 O2A -7.2(18)
C10 C9 N3 O2 -0.3(6)
C7 C9 N3 O2 179.5(4)
